data_4024282
loop_
_publ_author_name
'Lu Wen'
'Xiaoling Cai'
'Fang Xu'
'Zhigang She'
'Wing Lai Chan'
'L. L. P. Vrijmoed'
'E. B. G. Jones'
'Yongcheng Lin'

_publ_section_title
;
Three Metabolites from the Mangrove Endophytic FungusSporothrixsp. (#4335)
from the South China Sea
;
_journal_name_full 'Journal of Organic Chemistry'
_journal_page_first 1093
_journal_page_last 1098
_journal_paper_doi 10.1021/jo802096q
_journal_volume 74
_journal_year 2009
_chemical_formula_sum 'C29 H18 O6'
_chemical_formula_weight 462.43
_chemical_name_systematic
; 
 ? 
;
_space_group_IT_number 14
_symmetry_cell_setting monoclinic
_symmetry_space_group_name_Hall '-P 2ybc'
_symmetry_space_group_name_H-M 'P 1 21/c 1'
_atom_sites_solution_hydrogens geom
_atom_sites_solution_primary direct
_atom_sites_solution_secondary difmap
_audit_creation_method SHELXL-97
_cell_angle_alpha 90.00
_cell_angle_beta 108.091(2)
_cell_angle_gamma 90.00
_cell_formula_units_Z 4
_cell_length_a 11.6078(13)
_cell_length_b 12.1581(14)
_cell_length_c 15.6658(18)
_cell_measurement_reflns_used 4756
_cell_measurement_temperature 293(2)
_cell_measurement_theta_max 26.85
_cell_measurement_theta_min 2.49
_cell_volume 2101.6(4)
_computing_cell_refinement 'Bruker SMART'
_computing_data_collection 'Bruker SMART'
_computing_data_reduction 'Bruker SAINT'
_computing_molecular_graphics 'Bruker SHELXTL'
_computing_publication_material 'Bruker SHELXTL'
_computing_structure_refinement 'SHELXL-97 (Sheldrick, 1997)'
_computing_structure_solution 'SHELXS-97 (Sheldrick, 1990)'
_diffrn_ambient_temperature 293(2)
_diffrn_measured_fraction_theta_full 1.000
_diffrn_measured_fraction_theta_max 1.000
_diffrn_measurement_device_type 'CCD area detector'
_diffrn_measurement_method 'phi and omega scans'
_diffrn_radiation_monochromator graphite
_diffrn_radiation_source 'fine-focus sealed tube'
_diffrn_radiation_type MoK\a
_diffrn_radiation_wavelength 0.71073
_diffrn_reflns_av_R_equivalents 0.0253
_diffrn_reflns_av_sigmaI/netI 0.0287
_diffrn_reflns_limit_h_max 14
_diffrn_reflns_limit_h_min -14
_diffrn_reflns_limit_k_max 14
_diffrn_reflns_limit_k_min -14
_diffrn_reflns_limit_l_max 19
_diffrn_reflns_limit_l_min -11
_diffrn_reflns_number 11145
_diffrn_reflns_theta_full 26.00
_diffrn_reflns_theta_max 26.00
_diffrn_reflns_theta_min 1.85
_diffrn_standards_decay_% 0
_diffrn_standards_interval_count 0
_diffrn_standards_interval_time 0
_diffrn_standards_number 0
_exptl_absorpt_coefficient_mu 0.103
_exptl_absorpt_correction_T_max 0.9581
_exptl_absorpt_correction_T_min 0.9552
_exptl_absorpt_correction_type multi-scan
_exptl_absorpt_process_details 'SADABS (Sheldrick, 1996)'
_exptl_crystal_colour red
_exptl_crystal_density_diffrn 1.462
_exptl_crystal_density_method 'not measured'
_exptl_crystal_description block
_exptl_crystal_F_000 960
_exptl_crystal_size_max 0.45
_exptl_crystal_size_mid 0.43
_exptl_crystal_size_min 0.42
_refine_diff_density_max 0.160
_refine_diff_density_min -0.168
_refine_diff_density_rms 0.033
_refine_ls_extinction_coef 0.0111(11)
_refine_ls_extinction_expression Fc^*^=kFc[1+0.001xFc^2^\l^3^/sin(2\q)]^-1/4^
_refine_ls_extinction_method SHELXL
_refine_ls_goodness_of_fit_ref 1.026
_refine_ls_hydrogen_treatment constr
_refine_ls_matrix_type full
_refine_ls_number_parameters 320
_refine_ls_number_reflns 4130
_refine_ls_number_restraints 6
_refine_ls_restrained_S_all 1.026
_refine_ls_R_factor_all 0.0571
_refine_ls_R_factor_gt 0.0373
_refine_ls_shift/su_max 0.001
_refine_ls_shift/su_mean 0.001
_refine_ls_structure_factor_coef Fsqd
_refine_ls_weighting_details 'calc w=1/[\s^2^(Fo^2^)+(0.0423P)^2^+0.5699P] where P=(Fo^2^+2Fc^2^)/3'
_refine_ls_weighting_scheme calc
_refine_ls_wR_factor_gt 0.0891
_refine_ls_wR_factor_ref 0.1034
_reflns_number_gt 2996
_reflns_number_total 4130
_reflns_threshold_expression >2sigma(I)
_cod_data_source_file jo802096q_si_001.cif
_cod_data_source_block 10092m
_cod_depositor_comments
;
The following automatic conversions were performed:
'_symmetry_cell_setting' value 'Monoclinic' changed to 'monoclinic'
according to '/home/saulius/struct/CIF-dictionaries/cif_core.dic'
dictionary named 'cif_core.dic' version 2.4.1 from 2010-06-29.

Automatic conversion script
Id: cif_fix_enum 1527 2010-12-29 10:47:43Z saulius 
;
_cod_original_sg_symbol_H-M P2(1)/c
_cod_database_code 4024282

loop_
_symmetry_equiv_pos_as_xyz
'x, y, z'
'-x, y+1/2, -z+1/2'
'-x, -y, -z'
'x, -y-1/2, z-1/2'

loop_
_atom_site_label
_atom_site_type_symbol
_atom_site_fract_x
_atom_site_fract_y
_atom_site_fract_z
_atom_site_U_iso_or_equiv
_atom_site_adp_type
_atom_site_occupancy
_atom_site_symmetry_multiplicity
_atom_site_calc_flag
_atom_site_refinement_flags
_atom_site_disorder_assembly
_atom_site_disorder_group
C1 C 0.02301(16) 0.01511(15) -0.17260(12) 0.0542(4) Uani 1 1 d . . .
C2 C -0.03966(16) 0.12044(17) -0.17848(12) 0.0599(5) Uani 1 1 d . . .
H2 H -0.1119 0.1301 -0.2248 0.072 Uiso 1 1 calc R . .
C3 C 0.00090(15) 0.20400(15) -0.12103(12) 0.0541(4) Uani 1 1 d . . .
H3 H -0.0426 0.2694 -0.1283 0.065 Uiso 1 1 calc R . .
C4 C 0.11189(14) 0.19204(13) -0.04811(11) 0.0440(4) Uani 1 1 d U . .
C5 C 0.17325(14) 0.08758(12) -0.04000(10) 0.0419(4) Uani 1 1 d . . .
C6 C 0.13385(15) 0.00036(13) -0.09859(11) 0.0463(4) Uani 1 1 d . . .
C7 C 0.20793(18) -0.09341(13) -0.08408(11) 0.0530(4) Uani 1 1 d . . .
C8 C 0.31584(18) -0.09469(14) -0.01466(12) 0.0572(5) Uani 1 1 d . . .
H8 H 0.3653 -0.1565 -0.0063 0.069 Uiso 1 1 calc R . .
C9 C 0.35239(16) -0.00501(13) 0.04332(11) 0.0504(4) Uani 1 1 d . . .
H9 H 0.4254 -0.0073 0.0897 0.060 Uiso 1 1 calc R . .
C10 C 0.27938(14) 0.08685(12) 0.03117(10) 0.0417(4) Uani 1 1 d . . .
C11 C 0.28555(14) 0.19464(12) 0.08236(10) 0.0406(4) Uani 1 1 d U . .
C12 C 0.40386(13) 0.25694(11) 0.09672(10) 0.0373(3) Uani 1 1 d . . .
C13 C 0.42974(14) 0.29754(13) 0.02245(10) 0.0435(4) Uani 1 1 d . . .
H13 H 0.3788 0.2812 -0.0348 0.052 Uiso 1 1 calc R . .
C14 C 0.53121(15) 0.36255(13) 0.03274(11) 0.0490(4) Uani 1 1 d . . .
H14 H 0.5477 0.3894 -0.0178 0.059 Uiso 1 1 calc R . .
C15 C 0.60753(15) 0.38772(13) 0.11631(12) 0.0491(4) Uani 1 1 d . . .
H15 H 0.6740 0.4332 0.1222 0.059 Uiso 1 1 calc R . .
C16 C 0.58622(14) 0.34587(13) 0.19173(11) 0.0437(4) Uani 1 1 d . . .
C17 C 0.48425(13) 0.27818(12) 0.18287(10) 0.0389(3) Uani 1 1 d . . .
C18 C 0.46670(16) 0.22772(13) 0.26256(11) 0.0468(4) Uani 1 1 d . . .
C19 C 0.37027(18) 0.14230(14) 0.24707(11) 0.0553(5) Uani 1 1 d . . .
H19A H 0.3494 0.1324 0.3019 0.066 Uiso 1 1 calc R . .
H19B H 0.4021 0.0730 0.2335 0.066 Uiso 1 1 calc R . .
C20 C 0.25617(16) 0.17037(14) 0.17137(11) 0.0499(4) Uani 1 1 d . . .
H20 H 0.2052 0.1044 0.1604 0.060 Uiso 1 1 calc R . .
C21 C 0.18229(18) 0.26247(16) 0.19778(13) 0.0609(5) Uani 1 1 d . . .
H21A H 0.1000 0.2597 0.1571 0.073 Uiso 1 1 calc R . .
H21B H 0.1787 0.2472 0.2577 0.073 Uiso 1 1 calc R . .
C22 C 0.22946(17) 0.37694(15) 0.19673(13) 0.0567(5) Uani 1 1 d . . .
C23 C 0.20589(14) 0.43451(13) 0.11089(12) 0.0491(4) Uani 1 1 d . . .
C24 C 0.21405(17) 0.55053(15) 0.11127(14) 0.0607(5) Uani 1 1 d . . .
C25 C 0.17819(18) 0.60919(16) 0.03143(16) 0.0683(6) Uani 1 1 d . . .
H25 H 0.1832 0.6855 0.0323 0.082 Uiso 1 1 calc R . .
C26 C 0.13555(17) 0.55482(15) -0.04823(15) 0.0631(5) Uani 1 1 d . . .
H26 H 0.1085 0.5946 -0.1014 0.076 Uiso 1 1 calc R . .
C27 C 0.13197(15) 0.44104(14) -0.05096(13) 0.0534(4) Uani 1 1 d . . .
H27 H 0.1056 0.4055 -0.1062 0.064 Uiso 1 1 calc R . .
C28 C 0.16690(14) 0.37939(13) 0.02708(11) 0.0454(4) Uani 1 1 d U . .
C29 C 0.17840(13) 0.25962(13) 0.01881(10) 0.0419(4) Uani 1 1 d U . .
O1 O -0.01712(13) -0.05905(12) -0.22921(9) 0.0732(4) Uani 1 1 d . . .
O2 O 0.17484(15) -0.18238(10) -0.13881(9) 0.0765(4) Uani 1 1 d . . .
H2A H 0.1134 -0.1679 -0.1801 0.115 Uiso 1 1 calc R . .
O3 O 0.66445(11) 0.37108(11) 0.27253(8) 0.0600(3) Uani 1 1 d . . .
H3A H 0.6441 0.3397 0.3119 0.090 Uiso 1 1 calc R . .
O4 O 0.53125(12) 0.25049(11) 0.33906(8) 0.0655(4) Uani 1 1 d . . .
O5 O 0.28044(14) 0.42310(12) 0.26882(9) 0.0799(4) Uani 1 1 d . . .
O6 O 0.25159(17) 0.60859(12) 0.18790(11) 0.0860(5) Uani 1 1 d . . .
H6 H 0.2826 0.5670 0.2300 0.129 Uiso 1 1 calc R . .

loop_
_atom_site_aniso_label
_atom_site_aniso_U_11
_atom_site_aniso_U_22
_atom_site_aniso_U_33
_atom_site_aniso_U_23
_atom_site_aniso_U_13
_atom_site_aniso_U_12
C1 0.0502(10) 0.0611(11) 0.0506(10) -0.0088(9) 0.0148(8) -0.0164(8)
C2 0.0391(9) 0.0776(13) 0.0562(11) -0.0078(10) 0.0049(8) -0.0041(9)
C3 0.0383(9) 0.0622(11) 0.0595(11) -0.0033(9) 0.0119(8) 0.0050(8)
C4 0.0391(8) 0.0465(9) 0.0468(9) -0.0034(7) 0.0141(7) -0.0001(7)
C5 0.0430(8) 0.0414(8) 0.0432(9) -0.0023(7) 0.0160(7) -0.0043(7)
C6 0.0514(9) 0.0452(9) 0.0429(9) -0.0032(7) 0.0157(8) -0.0088(7)
C7 0.0748(12) 0.0387(9) 0.0474(10) -0.0035(7) 0.0219(9) -0.0048(8)
C8 0.0767(13) 0.0401(9) 0.0521(10) 0.0017(8) 0.0161(10) 0.0113(9)
C9 0.0577(10) 0.0458(9) 0.0436(9) 0.0039(7) 0.0097(8) 0.0060(8)
C10 0.0466(9) 0.0390(8) 0.0398(8) -0.0002(7) 0.0138(7) -0.0013(7)
C11 0.0438(8) 0.0396(8) 0.0388(8) -0.0022(6) 0.0133(7) -0.0022(7)
C12 0.0413(8) 0.0337(7) 0.0373(8) -0.0014(6) 0.0128(7) 0.0036(6)
C13 0.0468(9) 0.0467(9) 0.0376(8) 0.0012(7) 0.0141(7) 0.0042(7)
C14 0.0561(10) 0.0470(9) 0.0520(10) 0.0064(8) 0.0288(8) 0.0058(8)
C15 0.0452(9) 0.0431(9) 0.0637(11) -0.0041(8) 0.0239(8) -0.0026(7)
C16 0.0409(8) 0.0400(8) 0.0471(9) -0.0056(7) 0.0093(7) 0.0034(7)
C17 0.0426(8) 0.0357(8) 0.0379(8) -0.0009(6) 0.0118(7) 0.0042(6)
C18 0.0573(10) 0.0439(9) 0.0369(9) -0.0007(7) 0.0113(8) 0.0037(8)
C19 0.0798(13) 0.0481(9) 0.0396(9) 0.0050(8) 0.0211(9) -0.0079(9)
C20 0.0618(10) 0.0453(9) 0.0479(10) -0.0028(7) 0.0249(8) -0.0129(8)
C21 0.0708(12) 0.0663(12) 0.0580(11) -0.0029(9) 0.0378(10) -0.0061(10)
C22 0.0591(11) 0.0580(11) 0.0611(11) -0.0159(9) 0.0303(9) 0.0030(9)
C23 0.0453(9) 0.0458(9) 0.0631(11) -0.0093(8) 0.0267(8) 0.0000(7)
C24 0.0593(11) 0.0507(10) 0.0842(14) -0.0173(10) 0.0398(10) -0.0039(9)
C25 0.0749(13) 0.0420(10) 0.1060(17) -0.0015(11) 0.0542(13) 0.0034(9)
C26 0.0620(12) 0.0510(11) 0.0877(14) 0.0141(10) 0.0398(11) 0.0131(9)
C27 0.0464(9) 0.0518(10) 0.0649(11) 0.0039(9) 0.0214(8) 0.0077(8)
C28 0.0386(8) 0.0429(9) 0.0587(10) -0.0039(8) 0.0210(8) 0.0017(7)
C29 0.0396(8) 0.0436(8) 0.0455(9) -0.0025(7) 0.0174(7) -0.0002(7)
O1 0.0749(9) 0.0738(9) 0.0619(8) -0.0202(7) 0.0082(7) -0.0229(7)
O2 0.1110(13) 0.0467(7) 0.0643(9) -0.0160(6) 0.0163(8) -0.0028(7)
O3 0.0511(7) 0.0642(8) 0.0553(7) -0.0076(6) 0.0029(6) -0.0084(6)
O4 0.0774(9) 0.0756(9) 0.0366(7) -0.0007(6) 0.0077(6) -0.0070(7)
O5 0.1026(11) 0.0751(9) 0.0647(9) -0.0258(8) 0.0299(8) 0.0000(8)
O6 0.1076(13) 0.0605(9) 0.1021(12) -0.0341(8) 0.0502(11) -0.0144(9)

loop_
_atom_type_symbol
_atom_type_description
_atom_type_scat_dispersion_real
_atom_type_scat_dispersion_imag
_atom_type_scat_source
C C 0.0033 0.0016 'International Tables Vol C Tables 4.2.6.8 and 6.1.1.4'
H H 0.0000 0.0000 'International Tables Vol C Tables 4.2.6.8 and 6.1.1.4'
O O 0.0106 0.0060 'International Tables Vol C Tables 4.2.6.8 and 6.1.1.4'

loop_
_geom_angle_atom_site_label_1
_geom_angle_atom_site_label_2
_geom_angle_atom_site_label_3
_geom_angle
_geom_angle_site_symmetry_1
_geom_angle_site_symmetry_3
_geom_angle_publ_flag
O1 C1 C6 121.39(17) . . ?
O1 C1 C2 121.28(16) . . ?
C6 C1 C2 117.33(15) . . ?
C3 C2 C1 123.85(16) . . ?
C3 C2 H2 118.1 . . ?
C1 C2 H2 118.1 . . ?
C2 C3 C4 119.80(16) . . ?
C2 C3 H3 120.1 . . ?
C4 C3 H3 120.1 . . ?
C29 C4 C3 134.53(15) . . ?
C29 C4 C5 108.42(14) . . ?
C3 C4 C5 117.05(14) . . ?
C10 C5 C6 123.96(15) . . ?
C10 C5 C4 111.66(13) . . ?
C6 C5 C4 124.32(15) . . ?
C5 C6 C7 117.09(15) . . ?
C5 C6 C1 117.63(15) . . ?
C7 C6 C1 125.20(15) . . ?
O2 C7 C8 119.83(16) . . ?
O2 C7 C6 120.35(17) . . ?
C8 C7 C6 119.81(15) . . ?
C7 C8 C9 121.40(16) . . ?
C7 C8 H8 119.3 . . ?
C9 C8 H8 119.3 . . ?
C10 C9 C8 119.50(16) . . ?
C10 C9 H9 120.2 . . ?
C8 C9 H9 120.2 . . ?
C9 C10 C5 118.20(14) . . ?
C9 C10 C11 134.13(14) . . ?
C5 C10 C11 107.64(13) . . ?
C12 C11 C10 113.43(12) . . ?
C12 C11 C29 110.42(12) . . ?
C10 C11 C29 101.72(12) . . ?
C12 C11 C20 113.50(12) . . ?
C10 C11 C20 108.60(12) . . ?
C29 C11 C20 108.42(12) . . ?
C13 C12 C17 119.35(14) . . ?
C13 C12 C11 118.42(13) . . ?
C17 C12 C11 122.18(13) . . ?
C12 C13 C14 120.37(15) . . ?
C12 C13 H13 119.8 . . ?
C14 C13 H13 119.8 . . ?
C15 C14 C13 120.88(15) . . ?
C15 C14 H14 119.6 . . ?
C13 C14 H14 119.6 . . ?
C14 C15 C16 120.17(15) . . ?
C14 C15 H15 119.9 . . ?
C16 C15 H15 119.9 . . ?
O3 C16 C15 118.34(15) . . ?
O3 C16 C17 121.72(15) . . ?
C15 C16 C17 119.94(15) . . ?
C12 C17 C16 119.18(14) . . ?
C12 C17 C18 121.06(14) . . ?
C16 C17 C18 119.71(14) . . ?
O4 C18 C17 122.21(16) . . ?
O4 C18 C19 120.94(15) . . ?
C17 C18 C19 116.78(14) . . ?
C18 C19 C20 113.56(14) . . ?
C18 C19 H19A 108.9 . . ?
C20 C19 H19A 108.9 . . ?
C18 C19 H19B 108.9 . . ?
C20 C19 H19B 108.9 . . ?
H19A C19 H19B 107.7 . . ?
C19 C20 C21 112.12(14) . . ?
C19 C20 C11 111.13(14) . . ?
C21 C20 C11 113.31(14) . . ?
C19 C20 H20 106.6 . . ?
C21 C20 H20 106.6 . . ?
C11 C20 H20 106.6 . . ?
C22 C21 C20 115.85(14) . . ?
C22 C21 H21A 108.3 . . ?
C20 C21 H21A 108.3 . . ?
C22 C21 H21B 108.3 . . ?
C20 C21 H21B 108.3 . . ?
H21A C21 H21B 107.4 . . ?
O5 C22 C23 121.48(17) . . ?
O5 C22 C21 119.04(18) . . ?
C23 C22 C21 119.31(16) . . ?
C24 C23 C28 118.52(17) . . ?
C24 C23 C22 118.68(16) . . ?
C28 C23 C22 122.65(15) . . ?
O6 C24 C25 117.32(18) . . ?
O6 C24 C23 122.06(19) . . ?
C25 C24 C23 120.56(18) . . ?
C26 C25 C24 119.91(18) . . ?
C26 C25 H25 120.0 . . ?
C24 C25 H25 120.0 . . ?
C25 C26 C27 120.81(19) . . ?
C25 C26 H26 119.6 . . ?
C27 C26 H26 119.6 . . ?
C28 C27 C26 121.10(18) . . ?
C28 C27 H27 119.5 . . ?
C26 C27 H27 119.5 . . ?
C27 C28 C23 118.97(15) . . ?
C27 C28 C29 117.91(15) . . ?
C23 C28 C29 122.54(15) . . ?
C4 C29 C28 128.13(15) . . ?
C4 C29 C11 109.66(13) . . ?
C28 C29 C11 121.69(13) . . ?
C7 O2 H2A 109.5 . . ?
C16 O3 H3A 109.5 . . ?
C24 O6 H6 109.5 . . ?

loop_
_geom_bond_atom_site_label_1
_geom_bond_atom_site_label_2
_geom_bond_distance
_geom_bond_site_symmetry_2
_geom_bond_publ_flag
C1 O1 1.249(2) . ?
C1 C6 1.451(2) . ?
C1 C2 1.461(3) . ?
C2 C3 1.342(2) . ?
C2 H2 0.9300 . ?
C3 C4 1.439(2) . ?
C3 H3 0.9300 . ?
C4 C29 1.367(2) . ?
C4 C5 1.442(2) . ?
C5 C10 1.381(2) . ?
C5 C6 1.384(2) . ?
C6 C7 1.403(2) . ?
C7 O2 1.359(2) . ?
C7 C8 1.381(2) . ?
C8 C9 1.398(2) . ?
C8 H8 0.9300 . ?
C9 C10 1.379(2) . ?
C9 H9 0.9300 . ?
C10 C11 1.526(2) . ?
C11 C12 1.523(2) . ?
C11 C29 1.547(2) . ?
C11 C20 1.563(2) . ?
C12 C13 1.380(2) . ?
C12 C17 1.406(2) . ?
C13 C14 1.386(2) . ?
C13 H13 0.9300 . ?
C14 C15 1.368(2) . ?
C14 H14 0.9300 . ?
C15 C16 1.378(2) . ?
C15 H15 0.9300 . ?
C16 O3 1.3442(18) . ?
C16 C17 1.413(2) . ?
C17 C18 1.461(2) . ?
C18 O4 1.2316(19) . ?
C18 C19 1.490(2) . ?
C19 C20 1.517(2) . ?
C19 H19A 0.9700 . ?
C19 H19B 0.9700 . ?
C20 C21 1.543(2) . ?
C20 H20 0.9800 . ?
C21 C22 1.498(3) . ?
C21 H21A 0.9700 . ?
C21 H21B 0.9700 . ?
C22 O5 1.235(2) . ?
C22 C23 1.465(3) . ?
C23 C24 1.414(3) . ?
C23 C28 1.417(2) . ?
C24 O6 1.343(2) . ?
C24 C25 1.387(3) . ?
C25 C26 1.362(3) . ?
C25 H25 0.9300 . ?
C26 C27 1.384(3) . ?
C26 H26 0.9300 . ?
C27 C28 1.383(2) . ?
C27 H27 0.9300 . ?
C28 C29 1.472(2) . ?
O2 H2A 0.8200 . ?
O3 H3A 0.8200 . ?
O6 H6 0.8200 . ?

loop_
_geom_hbond_atom_site_label_D
_geom_hbond_atom_site_label_H
_geom_hbond_atom_site_label_A
_geom_hbond_distance_DH
_geom_hbond_distance_HA
_geom_hbond_distance_DA
_geom_hbond_angle_DHA
_geom_hbond_site_symmetry_A
O2 H2A O1 0.82 1.98 2.694(2) 145.5 .
O3 H3A O4 0.82 1.85 2.5744(18) 146.8 .
O6 H6 O5 0.82 1.85 2.558(2) 143.0 .

loop_
_geom_torsion_atom_site_label_1
_geom_torsion_atom_site_label_2
_geom_torsion_atom_site_label_3
_geom_torsion_atom_site_label_4
_geom_torsion
_geom_torsion_site_symmetry_1
_geom_torsion_site_symmetry_2
_geom_torsion_site_symmetry_3
_geom_torsion_site_symmetry_4
_geom_torsion_publ_flag
O1 C1 C2 C3 -178.17(17) . . . . ?
C6 C1 C2 C3 1.6(3) . . . . ?
C1 C2 C3 C4 -0.4(3) . . . . ?
C2 C3 C4 C29 177.86(18) . . . . ?
C2 C3 C4 C5 -1.1(2) . . . . ?
C29 C4 C5 C10 -0.40(19) . . . . ?
C3 C4 C5 C10 178.85(14) . . . . ?
C29 C4 C5 C6 -177.63(14) . . . . ?
C3 C4 C5 C6 1.6(2) . . . . ?
C10 C5 C6 C7 -0.5(2) . . . . ?
C4 C5 C6 C7 176.42(15) . . . . ?
C10 C5 C6 C1 -177.35(15) . . . . ?
C4 C5 C6 C1 -0.5(2) . . . . ?
O1 C1 C6 C5 178.67(16) . . . . ?
C2 C1 C6 C5 -1.1(2) . . . . ?
O1 C1 C6 C7 2.1(3) . . . . ?
C2 C1 C6 C7 -177.70(16) . . . . ?
C5 C6 C7 O2 179.82(15) . . . . ?
C1 C6 C7 O2 -3.6(3) . . . . ?
C5 C6 C7 C8 -1.2(2) . . . . ?
C1 C6 C7 C8 175.45(16) . . . . ?
O2 C7 C8 C9 -179.56(17) . . . . ?
C6 C7 C8 C9 1.4(3) . . . . ?
C7 C8 C9 C10 0.0(3) . . . . ?
C8 C9 C10 C5 -1.6(2) . . . . ?
C8 C9 C10 C11 176.13(16) . . . . ?
C6 C5 C10 C9 1.9(2) . . . . ?
C4 C5 C10 C9 -175.39(14) . . . . ?
C6 C5 C10 C11 -176.41(14) . . . . ?
C4 C5 C10 C11 6.35(17) . . . . ?
C9 C10 C11 C12 54.6(2) . . . . ?
C5 C10 C11 C12 -127.56(14) . . . . ?
C9 C10 C11 C29 173.15(17) . . . . ?
C5 C10 C11 C29 -8.98(15) . . . . ?
C9 C10 C11 C20 -72.6(2) . . . . ?
C5 C10 C11 C20 105.25(14) . . . . ?
C10 C11 C12 C13 65.23(18) . . . . ?
C29 C11 C12 C13 -48.21(17) . . . . ?
C20 C11 C12 C13 -170.19(13) . . . . ?
C10 C11 C12 C17 -117.54(15) . . . . ?
C29 C11 C12 C17 129.03(14) . . . . ?
C20 C11 C12 C17 7.0(2) . . . . ?
C17 C12 C13 C14 -2.7(2) . . . . ?
C11 C12 C13 C14 174.57(14) . . . . ?
C12 C13 C14 C15 0.0(2) . . . . ?
C13 C14 C15 C16 1.9(2) . . . . ?
C14 C15 C16 O3 178.92(14) . . . . ?
C14 C15 C16 C17 -1.0(2) . . . . ?
C13 C12 C17 C16 3.6(2) . . . . ?
C11 C12 C17 C16 -173.65(13) . . . . ?
C13 C12 C17 C18 -173.82(14) . . . . ?
C11 C12 C17 C18 9.0(2) . . . . ?
O3 C16 C17 C12 178.37(14) . . . . ?
C15 C16 C17 C12 -1.7(2) . . . . ?
O3 C16 C17 C18 -4.2(2) . . . . ?
C15 C16 C17 C18 175.70(14) . . . . ?
C12 C17 C18 O4 -175.25(15) . . . . ?
C16 C17 C18 O4 7.4(2) . . . . ?
C12 C17 C18 C19 7.8(2) . . . . ?
C16 C17 C18 C19 -169.57(14) . . . . ?
O4 C18 C19 C20 142.57(16) . . . . ?
C17 C18 C19 C20 -40.4(2) . . . . ?
C18 C19 C20 C21 -73.02(18) . . . . ?
C18 C19 C20 C11 54.93(19) . . . . ?
C12 C11 C20 C19 -37.82(18) . . . . ?
C10 C11 C20 C19 89.34(16) . . . . ?
C29 C11 C20 C19 -160.91(13) . . . . ?
C12 C11 C20 C21 89.49(17) . . . . ?
C10 C11 C20 C21 -143.36(14) . . . . ?
C29 C11 C20 C21 -33.60(18) . . . . ?
C19 C20 C21 C22 77.5(2) . . . . ?
C11 C20 C21 C22 -49.3(2) . . . . ?
C20 C21 C22 O5 -105.9(2) . . . . ?
C20 C21 C22 C23 78.8(2) . . . . ?
O5 C22 C23 C24 -15.7(3) . . . . ?
C21 C22 C23 C24 159.51(16) . . . . ?
O5 C22 C23 C28 168.92(16) . . . . ?
C21 C22 C23 C28 -15.9(2) . . . . ?
C28 C23 C24 O6 -179.21(16) . . . . ?
C22 C23 C24 O6 5.2(3) . . . . ?
C28 C23 C24 C25 3.6(2) . . . . ?
C22 C23 C24 C25 -172.06(16) . . . . ?
O6 C24 C25 C26 -177.87(17) . . . . ?
C23 C24 C25 C26 -0.5(3) . . . . ?
C24 C25 C26 C27 -2.6(3) . . . . ?
C25 C26 C27 C28 2.6(3) . . . . ?
C26 C27 C28 C23 0.5(2) . . . . ?
C26 C27 C28 C29 -170.88(15) . . . . ?
C24 C23 C28 C27 -3.5(2) . . . . ?
C22 C23 C28 C27 171.90(15) . . . . ?
C24 C23 C28 C29 167.47(14) . . . . ?
C22 C23 C28 C29 -17.1(2) . . . . ?
C3 C4 C29 C28 -13.0(3) . . . . ?
C5 C4 C29 C28 166.03(14) . . . . ?
C3 C4 C29 C11 175.22(17) . . . . ?
C5 C4 C29 C11 -5.72(17) . . . . ?
C27 C28 C29 C4 -33.2(2) . . . . ?
C23 C28 C29 C4 155.76(16) . . . . ?
C27 C28 C29 C11 137.70(15) . . . . ?
C23 C28 C29 C11 -33.4(2) . . . . ?
C12 C11 C29 C4 129.71(13) . . . . ?
C10 C11 C29 C4 9.00(16) . . . . ?
C20 C11 C29 C4 -105.36(14) . . . . ?
C12 C11 C29 C28 -42.67(18) . . . . ?
C10 C11 C29 C28 -163.38(13) . . . . ?
C20 C11 C29 C28 82.26(17) . . . . ?
